data_4072602
loop_
_publ_author_name
'Gerlach, Daniela'
'Brendler, Erica'
'Heine, Thomas'
'Wagler, J\"org'

_publ_contact_author
;Wagler, J\"org 
 Institut f\"ur Anorganische Chemie  
 Technische Universit\"at Bergakademie Freiberg
 Leipziger Str. 29 
 09596 Freiberg 
 Bundesrepublik Deutschland
;
_publ_section_title
;
 Dianion of Pyrrole-2-N-(o-hydroxyphenyl)carbaldimine as an Interesting
 Tridentate (ONN) Ligand System in Hypercoordinate Silicon Complexes
;
_journal_issue 1
_journal_name_full Organometallics
_journal_page_first 234
_journal_paper_doi 10.1021/om060869b
_journal_volume 26
_journal_year 2007
_chemical_formula_moiety 'C11 H10 N2 O'
_chemical_formula_sum 'C11 H10 N2 O'
_chemical_formula_weight 186.21
_chemical_name_systematic
; 
 Pyrrole-2-N-(o-hydroxyphenyl)-carbaldimine 
;
_space_group_IT_number 15
_symmetry_cell_setting monoclinic
_symmetry_space_group_name_Hall '-C 2yc'
_symmetry_space_group_name_H-M 'C 1 2/c 1'
_atom_sites_solution_hydrogens geom
_atom_sites_solution_primary direct
_atom_sites_solution_secondary difmap
_audit_creation_method SHELXL-97
_cell_angle_alpha 90.00
_cell_angle_beta 125.333(2)
_cell_angle_gamma 90.00
_cell_formula_units_Z 8
_cell_length_a 28.2723(14)
_cell_length_b 4.7091(2)
_cell_length_c 17.1055(9)
_cell_measurement_reflns_used 3708
_cell_measurement_temperature 93(2)
_cell_measurement_theta_max 33.06
_cell_measurement_theta_min 2.38
_cell_volume 1857.89(16)
_computing_cell_refinement 'Bruker SMART'
_computing_data_collection 'Bruker SMART'
_computing_data_reduction 'Bruker SAINT'
_computing_molecular_graphics 'ORTEP32 (Farugia)'
_computing_publication_material 'Ciftab (Sheldrick)'
_computing_structure_refinement 'SHELXL-97 (Sheldrick, 1997)'
_computing_structure_solution 'SHELXS-97 (Sheldrick, 1990)'
_diffrn_ambient_temperature 93(2)
_diffrn_measured_fraction_theta_full 0.998
_diffrn_measured_fraction_theta_max 0.998
_diffrn_measurement_device_type 'CCD area detector'
_diffrn_measurement_method 'phi and omega scans'
_diffrn_radiation_monochromator graphite
_diffrn_radiation_source 'fine-focus sealed tube'
_diffrn_radiation_type MoK\a
_diffrn_radiation_wavelength 0.71073
_diffrn_reflns_av_R_equivalents 0.0360
_diffrn_reflns_av_sigmaI/netI 0.0368
_diffrn_reflns_limit_h_max 42
_diffrn_reflns_limit_h_min -37
_diffrn_reflns_limit_k_max 7
_diffrn_reflns_limit_k_min -6
_diffrn_reflns_limit_l_max 24
_diffrn_reflns_limit_l_min -25
_diffrn_reflns_number 13790
_diffrn_reflns_theta_full 31.99
_diffrn_reflns_theta_max 31.99
_diffrn_reflns_theta_min 2.92
_exptl_absorpt_coefficient_mu 0.088
_exptl_absorpt_correction_type none
_exptl_crystal_colour 'light brown'
_exptl_crystal_density_diffrn 1.331
_exptl_crystal_density_method 'not measured'
_exptl_crystal_description needle
_exptl_crystal_F_000 784
_exptl_crystal_size_max 0.55
_exptl_crystal_size_mid 0.05
_exptl_crystal_size_min 0.04
_refine_diff_density_max 0.411
_refine_diff_density_min -0.230
_refine_diff_density_rms 0.050
_refine_ls_extinction_method none
_refine_ls_goodness_of_fit_ref 1.041
_refine_ls_hydrogen_treatment mixed
_refine_ls_matrix_type full
_refine_ls_number_parameters 133
_refine_ls_number_reflns 3205
_refine_ls_number_restraints 0
_refine_ls_restrained_S_all 1.041
_refine_ls_R_factor_all 0.0669
_refine_ls_R_factor_gt 0.0427
_refine_ls_shift/su_max 0.000
_refine_ls_shift/su_mean 0.000
_refine_ls_structure_factor_coef Fsqd
_refine_ls_weighting_details 'calc w=1/[\s^2^(Fo^2^)+(0.0548P)^2^+0.6322P] where P=(Fo^2^+2Fc^2^)/3'
_refine_ls_weighting_scheme calc
_refine_ls_wR_factor_gt 0.1060
_refine_ls_wR_factor_ref 0.1147
_reflns_number_gt 2326
_reflns_number_total 3205
_reflns_threshold_expression >2sigma(I)
_cod_data_source_file om060869bsi20061113_084943.cif
_cod_data_source_block compound_1
_cod_original_sg_symbol_Hall -C2yc
_cod_original_sg_symbol_H-M C2/c
_cod_database_code 4072602

loop_
_symmetry_equiv_pos_as_xyz
'x, y, z'
'-x, y, -z+1/2'
'x+1/2, y+1/2, z'
'-x+1/2, y+1/2, -z+1/2'
'-x, -y, -z'
'x, -y, z-1/2'
'-x+1/2, -y+1/2, -z'
'x+1/2, -y+1/2, z-1/2'

loop_
_atom_site_label
_atom_site_type_symbol
_atom_site_fract_x
_atom_site_fract_y
_atom_site_fract_z
_atom_site_U_iso_or_equiv
_atom_site_adp_type
_atom_site_occupancy
_atom_site_symmetry_multiplicity
_atom_site_calc_flag
_atom_site_refinement_flags
O1 O 0.24493(3) 0.89448(17) 0.29839(6) 0.02093(18) Uani 1 1 d .
H1A H 0.2289(6) 0.771(3) 0.2533(11) 0.031 Uiso 1 1 d .
N1 N 0.13327(4) 0.33802(18) 0.03446(6) 0.01648(18) Uani 1 1 d .
H1B H 0.1691(6) 0.356(3) 0.0900(10) 0.020 Uiso 1 1 d .
N2 N 0.13825(4) 0.75562(17) 0.15724(6) 0.01530(18) Uani 1 1 d .
C1 C 0.11732(5) 0.1552(2) -0.03838(7) 0.0192(2) Uani 1 1 d .
H1 H 0.1422 0.0254 -0.0407 0.023 Uiso 1 1 calc R
C2 C 0.05907(5) 0.1900(2) -0.10825(8) 0.0205(2) Uani 1 1 d .
H2 H 0.0365 0.0894 -0.1671 0.025 Uiso 1 1 calc R
C3 C 0.03914(5) 0.4027(2) -0.07609(8) 0.0202(2) Uani 1 1 d .
H3 H 0.0006 0.4723 -0.1094 0.024 Uiso 1 1 calc R
C4 C 0.08600(4) 0.4920(2) 0.01298(7) 0.0160(2) Uani 1 1 d .
C5 C 0.09002(5) 0.7065(2) 0.07628(7) 0.0167(2) Uani 1 1 d .
H5 H 0.0566 0.8133 0.0580 0.020 Uiso 1 1 calc R
C6 C 0.14330(4) 0.9638(2) 0.22062(7) 0.01491(19) Uani 1 1 d .
C7 C 0.09869(5) 1.0998(2) 0.21864(8) 0.0180(2) Uani 1 1 d .
H7 H 0.0594 1.0545 0.1698 0.022 Uiso 1 1 calc R
C8 C 0.11142(5) 1.3007(2) 0.28768(8) 0.0207(2) Uani 1 1 d .
H8 H 0.0809 1.3925 0.2859 0.025 Uiso 1 1 calc R
C9 C 0.16879(5) 1.3678(2) 0.35946(8) 0.0221(2) Uani 1 1 d .
H9 H 0.1772 1.5080 0.4058 0.026 Uiso 1 1 calc R
C10 C 0.21374(5) 1.2316(2) 0.36380(8) 0.0208(2) Uani 1 1 d .
H10 H 0.2529 1.2759 0.4133 0.025 Uiso 1 1 calc R
C11 C 0.20073(4) 1.0295(2) 0.29489(7) 0.0165(2) Uani 1 1 d .

loop_
_atom_site_aniso_label
_atom_site_aniso_U_11
_atom_site_aniso_U_22
_atom_site_aniso_U_33
_atom_site_aniso_U_23
_atom_site_aniso_U_13
_atom_site_aniso_U_12
O1 0.0140(4) 0.0251(4) 0.0194(4) -0.0058(3) 0.0072(3) -0.0016(3)
N1 0.0144(4) 0.0173(4) 0.0140(4) 0.0002(3) 0.0060(4) -0.0001(3)
N2 0.0149(4) 0.0149(4) 0.0150(4) -0.0001(3) 0.0080(4) -0.0012(3)
C1 0.0228(5) 0.0174(5) 0.0176(5) -0.0018(4) 0.0118(5) -0.0013(4)
C2 0.0221(5) 0.0205(5) 0.0145(5) -0.0019(4) 0.0081(4) -0.0035(4)
C3 0.0158(5) 0.0223(5) 0.0166(5) -0.0003(4) 0.0060(4) -0.0016(4)
C4 0.0141(5) 0.0157(4) 0.0156(5) 0.0009(3) 0.0071(4) -0.0008(3)
C5 0.0142(5) 0.0174(4) 0.0177(5) 0.0008(4) 0.0086(4) 0.0001(4)
C6 0.0168(5) 0.0136(4) 0.0145(5) 0.0010(3) 0.0092(4) -0.0013(3)
C7 0.0171(5) 0.0183(4) 0.0191(5) 0.0006(4) 0.0108(4) -0.0001(4)
C8 0.0265(6) 0.0185(5) 0.0235(5) 0.0018(4) 0.0181(5) 0.0031(4)
C9 0.0325(6) 0.0180(5) 0.0185(5) -0.0015(4) 0.0164(5) -0.0012(4)
C10 0.0223(5) 0.0216(5) 0.0158(5) -0.0030(4) 0.0095(4) -0.0045(4)
C11 0.0165(5) 0.0173(4) 0.0158(5) 0.0003(3) 0.0094(4) -0.0013(4)

loop_
_atom_type_symbol
_atom_type_description
_atom_type_scat_dispersion_real
_atom_type_scat_dispersion_imag
_atom_type_scat_source
C C 0.0033 0.0016 'International Tables Vol C Tables 4.2.6.8 and 6.1.1.4'
H H 0.0000 0.0000 'International Tables Vol C Tables 4.2.6.8 and 6.1.1.4'
N N 0.0061 0.0033 'International Tables Vol C Tables 4.2.6.8 and 6.1.1.4'
O O 0.0106 0.0060 'International Tables Vol C Tables 4.2.6.8 and 6.1.1.4'

loop_
_geom_angle_atom_site_label_1
_geom_angle_atom_site_label_2
_geom_angle_atom_site_label_3
_geom_angle
C11 O1 H1A 106.4(10)
C1 N1 C4 109.51(9)
C1 N1 H1B 126.5(8)
C4 N1 H1B 124.0(8)
C5 N2 C6 121.89(9)
N1 C1 C2 108.50(9)
N1 C1 H1 125.8
C2 C1 H1 125.8
C1 C2 C3 107.09(9)
C1 C2 H2 126.5
C3 C2 H2 126.5
C4 C3 C2 107.55(10)
C4 C3 H3 126.2
C2 C3 H3 126.2
N1 C4 C3 107.36(9)
N1 C4 C5 122.00(9)
C3 C4 C5 130.62(10)
N2 C5 C4 120.78(9)
N2 C5 H5 119.6
C4 C5 H5 119.6
C7 C6 C11 118.52(9)
C7 C6 N2 127.80(9)
C11 C6 N2 113.65(9)
C8 C7 C6 120.35(10)
C8 C7 H7 119.8
C6 C7 H7 119.8
C7 C8 C9 120.13(10)
C7 C8 H8 119.9
C9 C8 H8 119.9
C10 C9 C8 120.45(10)
C10 C9 H9 119.8
C8 C9 H9 119.8
C9 C10 C11 119.14(10)
C9 C10 H10 120.4
C11 C10 H10 120.4
O1 C11 C10 119.53(10)
O1 C11 C6 119.08(9)
C10 C11 C6 121.37(10)

loop_
_geom_bond_atom_site_label_1
_geom_bond_atom_site_label_2
_geom_bond_distance
O1 C11 1.3720(13)
O1 H1A 0.855(16)
N1 C1 1.3590(13)
N1 C4 1.3708(13)
N1 H1B 0.907(14)
N2 C5 1.2832(13)
N2 C6 1.4062(13)
C1 C2 1.3749(15)
C1 H1 0.9500
C2 C3 1.4079(16)
C2 H2 0.9500
C3 C4 1.3850(14)
C3 H3 0.9500
C4 C5 1.4365(14)
C5 H5 0.9500
C6 C7 1.3974(14)
C6 C11 1.4000(14)
C7 C8 1.3886(15)
C7 H7 0.9500
C8 C9 1.3910(17)
C8 H8 0.9500
C9 C10 1.3868(16)
C9 H9 0.9500
C10 C11 1.3888(15)
C10 H10 0.9500

loop_
_geom_torsion_atom_site_label_1
_geom_torsion_atom_site_label_2
_geom_torsion_atom_site_label_3
_geom_torsion_atom_site_label_4
_geom_torsion
C4 N1 C1 C2 0.05(12)
N1 C1 C2 C3 0.02(12)
C1 C2 C3 C4 -0.08(12)
C1 N1 C4 C3 -0.10(12)
C1 N1 C4 C5 -178.81(9)
C2 C3 C4 N1 0.11(12)
C2 C3 C4 C5 178.67(10)
C6 N2 C5 C4 -179.79(9)
N1 C4 C5 N2 -2.11(15)
C3 C4 C5 N2 179.51(11)
C5 N2 C6 C7 14.86(16)
C5 N2 C6 C11 -167.10(9)
C11 C6 C7 C8 1.62(15)
N2 C6 C7 C8 179.57(9)
C6 C7 C8 C9 -0.05(16)
C7 C8 C9 C10 -1.16(16)
C8 C9 C10 C11 0.75(16)
C9 C10 C11 O1 179.73(10)
C9 C10 C11 C6 0.87(16)
C7 C6 C11 O1 179.09(9)
N2 C6 C11 O1 0.86(13)
C7 C6 C11 C10 -2.04(15)
N2 C6 C11 C10 179.72(9)
